data_1503612
loop_
_publ_author_name
'Paul, Bishwajit'
'Butterfoss, Glenn L.'
'Boswell, Mikki G.'
'Huang, Mia L.'
'Bonneau, Richard'
'Wolf, Christian'
'Kirshenbaum, Kent'

_publ_section_title
;
 N-naphthyl peptoid foldamers exhibiting atropisomerism.
;
_journal_issue 3
_journal_name_full 'Organic letters'
_journal_page_first 926
_journal_page_last 929
_journal_paper_doi 10.1021/ol203452f
_journal_volume 14
_journal_year 2012
_chemical_formula_sum 'C56 H52 N6 O6.35'
_chemical_formula_weight 910.80
_chemical_name_systematic
; 
 ? 
;
_space_group_IT_number 14
_symmetry_cell_setting monoclinic
_symmetry_space_group_name_Hall '-P 2yn'
_symmetry_space_group_name_H-M 'P 1 21/n 1'
_atom_sites_solution_hydrogens geom
_atom_sites_solution_primary direct
_atom_sites_solution_secondary difmap
_audit_creation_method SHELXL-97
_cell_angle_alpha 90.00
_cell_angle_beta 102.239(2)
_cell_angle_gamma 90.00
_cell_formula_units_Z 2
_cell_length_a 11.2179(13)
_cell_length_b 9.3563(11)
_cell_length_c 23.908(3)
_cell_measurement_reflns_used 9904
_cell_measurement_temperature 100(2)
_cell_measurement_theta_max 28.19
_cell_measurement_theta_min 2.34
_cell_volume 2452.3(5)
_computing_cell_refinement 'Bruker SAINT'
_computing_data_collection 'Bruker APEX2'
_computing_data_reduction 'Bruker SAINT'
_computing_molecular_graphics 'Bruker SHELXTL'
_computing_publication_material 'Bruker SHELXTL'
_computing_structure_refinement 'SHELXL-97 (Sheldrick, 2008)'
_computing_structure_solution 'SHELXS-97 (Sheldrick, 2008)'
_diffrn_ambient_temperature 100(2)
_diffrn_measured_fraction_theta_full 1.000
_diffrn_measured_fraction_theta_max 1.000
_diffrn_measurement_device_type 'Bruker APEX-II CCD'
_diffrn_measurement_method '\f and \w scans'
_diffrn_radiation_monochromator graphite
_diffrn_radiation_source 'fine-focus sealed tube'
_diffrn_radiation_type MoK\a
_diffrn_radiation_wavelength 0.71073
_diffrn_reflns_av_R_equivalents 0.0239
_diffrn_reflns_av_sigmaI/netI 0.0238
_diffrn_reflns_limit_h_max 13
_diffrn_reflns_limit_h_min -13
_diffrn_reflns_limit_k_max 11
_diffrn_reflns_limit_k_min -11
_diffrn_reflns_limit_l_max 28
_diffrn_reflns_limit_l_min -28
_diffrn_reflns_number 40513
_diffrn_reflns_theta_full 25.20
_diffrn_reflns_theta_max 25.20
_diffrn_reflns_theta_min 1.74
_exptl_absorpt_coefficient_mu 0.082
_exptl_absorpt_correction_T_max 0.9879
_exptl_absorpt_correction_T_min 0.9573
_exptl_absorpt_correction_type multi-scan
_exptl_absorpt_process_details SADABS
_exptl_crystal_colour colorless
_exptl_crystal_density_diffrn 1.233
_exptl_crystal_density_method 'not measured'
_exptl_crystal_description rod
_exptl_crystal_F_000 962
_exptl_crystal_size_max 0.54
_exptl_crystal_size_mid 0.21
_exptl_crystal_size_min 0.15
_platon_squeeze_details
;
R factors based on the data before SQUEEZE:
_refine_ls_R_factor_all           0.1754 
_refine_ls_R_factor_gt            0.1588 
_refine_ls_wR_factor_ref          0.5066 
_refine_ls_wR_factor_gt           0.4905 
;
_refine_diff_density_max 0.522
_refine_diff_density_min -0.397
_refine_diff_density_rms 0.066
_refine_ls_extinction_method none
_refine_ls_goodness_of_fit_ref 1.054
_refine_ls_hydrogen_treatment constr
_refine_ls_matrix_type full
_refine_ls_number_parameters 440
_refine_ls_number_reflns 4422
_refine_ls_number_restraints 233
_refine_ls_restrained_S_all 1.078
_refine_ls_R_factor_all 0.1017
_refine_ls_R_factor_gt 0.0910
_refine_ls_shift/su_max 0.000
_refine_ls_shift/su_mean 0.000
_refine_ls_structure_factor_coef Fsqd
_refine_ls_weighting_details 'calc w=1/[\s^2^(Fo^2^)+(0.0921P)^2^+5.6858P] where P=(Fo^2^+2Fc^2^)/3'
_refine_ls_weighting_scheme calc
_refine_ls_wR_factor_gt 0.2358
_refine_ls_wR_factor_ref 0.2416
_reflns_number_gt 3582
_reflns_number_total 4422
_reflns_threshold_expression >2sigma(I)
_cod_data_source_file ol203452f_si_003.cif
_cod_data_source_block 11ktk11hsq
_cod_depositor_comments
;
The following automatic conversions were performed:

'_symmetry_cell_setting' value 'Monoclinic' changed to 'monoclinic'
according to /home/saulius/struct/CIF-dictionaries/cif_core.dic
dictionary named 'cif_core.dic' version 2.4.1 from 2010-06-29.

Automatic conversion script
Id: cif_fix_values 1715 2011-07-08 13:25:40Z adriana 
;
_cod_original_sg_symbol_H-M 'P2(1)/n  '
_cod_database_code 1503612

loop_
_symmetry_equiv_pos_as_xyz
'x, y, z'
'-x+1/2, y+1/2, -z+1/2'
'-x, -y, -z'
'x-1/2, -y-1/2, z-1/2'

loop_
_atom_site_label
_atom_site_type_symbol
_atom_site_fract_x
_atom_site_fract_y
_atom_site_fract_z
_atom_site_U_iso_or_equiv
_atom_site_adp_type
_atom_site_occupancy
_atom_site_symmetry_multiplicity
_atom_site_calc_flag
_atom_site_refinement_flags
_atom_site_disorder_assembly
_atom_site_disorder_group
O1 O 0.7109(3) 0.4767(3) 0.36275(12) 0.0493(7) Uani 1 1 d . . .
O2 O 0.6042(2) 0.3368(3) 0.50761(10) 0.0389(6) Uani 1 1 d . . .
O3 O 0.4869(2) 0.1408(3) 0.60195(10) 0.0402(6) Uani 1 1 d . . .
N1 N 0.6364(3) 0.2797(3) 0.39886(13) 0.0372(7) Uani 1 1 d D . .
N2 N 0.4121(3) 0.2539(3) 0.49027(12) 0.0322(7) Uani 1 1 d . . .
N3 N 0.4976(3) 0.3628(3) 0.64053(12) 0.0393(7) Uani 1 1 d D . .
C1 C 0.6256(3) 0.4138(4) 0.37645(15) 0.0363(8) Uani 1 1 d . A .
C2 C 0.7559(8) 0.2102(13) 0.4175(7) 0.030(4) Uani 0.50 1 d PDU A 1
H2A H 0.7683 0.1899 0.4590 0.036 Uiso 0.50 1 calc PR A 1
H2B H 0.8199 0.2788 0.4123 0.036 Uiso 0.50 1 calc PR A 1
C3 C 0.7745(6) 0.0725(5) 0.3871(3) 0.043(2) Uani 0.50 1 d PGDU A 1
C4 C 0.8210(6) -0.0509(6) 0.4161(2) 0.051(2) Uani 0.50 1 d PGU A 1
H4 H 0.8418 -0.0513 0.4568 0.061 Uiso 0.50 1 calc PR A 1
C5 C 0.8369(6) -0.1735(5) 0.3857(3) 0.058(2) Uani 0.50 1 d PGU A 1
H5 H 0.8687 -0.2578 0.4056 0.070 Uiso 0.50 1 calc PR A 1
C6 C 0.8064(7) -0.1728(6) 0.3263(3) 0.071(3) Uani 0.50 1 d PGU A 1
H6 H 0.8173 -0.2566 0.3055 0.085 Uiso 0.50 1 calc PR A 1
C7 C 0.7599(7) -0.0495(8) 0.2972(2) 0.082(3) Uani 0.50 1 d PGU A 1
H7 H 0.7390 -0.0490 0.2566 0.099 Uiso 0.50 1 calc PR A 1
C8 C 0.7440(7) 0.0732(6) 0.3276(3) 0.066(3) Uani 0.50 1 d PGU A 1
H8 H 0.7122 0.1575 0.3078 0.079 Uiso 0.50 1 calc PR A 1
C2' C 0.7574(11) 0.214(2) 0.4108(8) 0.062(8) Uani 0.50 1 d PDU A 2
H2C H 0.7758 0.1773 0.4506 0.075 Uiso 0.50 1 calc PR A 2
H2D H 0.8192 0.2871 0.4076 0.075 Uiso 0.50 1 calc PR A 2
C3' C 0.7661(7) 0.0934(6) 0.3705(3) 0.048(3) Uani 0.50 1 d PGDU A 2
C4' C 0.7741(7) -0.0470(7) 0.3899(3) 0.057(2) Uani 0.50 1 d PGU A 2
H4' H 0.7716 -0.0673 0.4286 0.068 Uiso 0.50 1 calc PR A 2
C5' C 0.7858(8) -0.1578(6) 0.3527(4) 0.076(3) Uani 0.50 1 d PGU A 2
H5' H 0.7913 -0.2538 0.3659 0.091 Uiso 0.50 1 calc PR A 2
C6' C 0.7895(8) -0.1282(8) 0.2961(3) 0.097(4) Uani 0.50 1 d PGU A 2
H6' H 0.7975 -0.2039 0.2707 0.116 Uiso 0.50 1 calc PR A 2
C7' C 0.7814(8) 0.0123(9) 0.2767(2) 0.088(4) Uani 0.50 1 d PGU A 2
H7' H 0.7839 0.0326 0.2381 0.105 Uiso 0.50 1 calc PR A 2
C8' C 0.7697(7) 0.1231(7) 0.3139(3) 0.066(3) Uani 0.50 1 d PGU A 2
H8' H 0.7642 0.2191 0.3007 0.080 Uiso 0.50 1 calc PR A 2
C9 C 0.5362(3) 0.2103(4) 0.41861(15) 0.0351(8) Uani 1 1 d . A .
H9A H 0.5522 0.1063 0.4225 0.042 Uiso 1 1 calc R . .
H9B H 0.4595 0.2243 0.3898 0.042 Uiso 1 1 calc R . .
C10 C 0.5214(3) 0.2706(4) 0.47617(14) 0.0322(8) Uani 1 1 d . A .
C11 C 0.3041(10) 0.1817(10) 0.4581(7) 0.026(2) Uani 0.50 1 d PGU B 1
C12 C 0.2955(8) 0.0337(10) 0.4539(5) 0.051(4) Uani 0.50 1 d PGU B 1
H12 H 0.3593 -0.0244 0.4747 0.061 Uiso 0.50 1 calc PR B 1
C13 C 0.1936(8) -0.0292(7) 0.4195(5) 0.045(3) Uani 0.50 1 d PGU B 1
H13 H 0.1878 -0.1304 0.4167 0.054 Uiso 0.50 1 calc PR B 1
C14 C 0.1004(8) 0.0558(10) 0.3892(4) 0.049(3) Uani 0.50 1 d PG B 1
H14 H 0.0307 0.0128 0.3656 0.059 Uiso 0.50 1 calc PR B 1
C15 C 0.1090(10) 0.2038(9) 0.3933(5) 0.057(4) Uani 0.50 1 d PGD B 1
C16 C 0.2108(12) 0.2667(7) 0.4277(7) 0.043(4) Uani 0.50 1 d PGD B 1
C17 C 0.2165(6) 0.4138(7) 0.4162(3) 0.0428(17) Uani 0.50 1 d PD B 1
H17 H 0.2874 0.4653 0.4340 0.051 Uiso 0.50 1 calc PR B 1
C18 C 0.1236(7) 0.4871(10) 0.3803(4) 0.057(2) Uani 0.50 1 d PDU B 1
H18 H 0.1266 0.5883 0.3782 0.068 Uiso 0.50 1 calc PR B 1
C19 C 0.0256(8) 0.4134(9) 0.3474(4) 0.062(2) Uani 0.50 1 d PDU B 1
H19 H -0.0379 0.4640 0.3227 0.075 Uiso 0.50 1 calc PR B 1
C20 C 0.0213(8) 0.2675(9) 0.3507(4) 0.055(2) Uani 0.50 1 d PDU B 1
H20 H -0.0382 0.2129 0.3254 0.066 Uiso 0.50 1 calc PR B 1
C11' C 0.3180(12) 0.1785(10) 0.4523(7) 0.034(3) Uani 0.50 1 d PGU B 2
C12' C 0.3199(8) 0.0302(10) 0.4558(5) 0.031(2) Uani 0.50 1 d PGU B 2
H12' H 0.3890 -0.0173 0.4778 0.038 Uiso 0.50 1 calc PR B 2
C13' C 0.2205(8) -0.0487(8) 0.4271(4) 0.044(3) Uani 0.50 1 d PGU B 2
H13' H 0.2218 -0.1501 0.4295 0.053 Uiso 0.50 1 calc PR B 2
C14' C 0.1193(7) 0.0207(11) 0.3950(4) 0.041(3) Uani 0.50 1 d PGU B 2
H14' H 0.0515 -0.0332 0.3754 0.049 Uiso 0.50 1 calc PR B 2
C15' C 0.1174(10) 0.1690(11) 0.3915(5) 0.043(3) Uani 0.50 1 d PGU B 2
H15' H 0.0483 0.2165 0.3695 0.051 Uiso 0.50 1 calc PR B 2
C16' C 0.2168(14) 0.2479(8) 0.4202(7) 0.043(4) Uani 0.50 1 d PG B 2
H16' H 0.2155 0.3493 0.4178 0.052 Uiso 0.50 1 calc PR B 2
C21 C 0.3927(3) 0.3299(4) 0.54127(14) 0.0343(8) Uani 1 1 d . B .
H21A H 0.3050 0.3257 0.5422 0.041 Uiso 1 1 calc R . .
H21B H 0.4147 0.4317 0.5383 0.041 Uiso 1 1 calc R . .
C22 C 0.4661(3) 0.2696(4) 0.59683(15) 0.0346(8) Uani 1 1 d . B .
C23 C 0.5004(3) 0.4825(4) 0.36816(15) 0.0381(8) Uani 1 1 d . . .
H23A H 0.4459 0.4383 0.3346 0.046 Uiso 1 1 calc R A .
H23B H 0.4660 0.4626 0.4022 0.046 Uiso 1 1 calc R . .
C24 C 0.5296(6) 0.3041(9) 0.6995(2) 0.0268(15) Uani 0.50 1 d PDU C 1
H24A H 0.5068 0.2019 0.6990 0.032 Uiso 0.50 1 calc PR C 1
H24B H 0.4837 0.3557 0.7243 0.032 Uiso 0.50 1 calc PR C 1
C25 C 0.6668(3) 0.3203(6) 0.7235(2) 0.0330(18) Uani 0.50 1 d PGDU C 1
C26 C 0.7111(4) 0.4175(5) 0.7669(2) 0.0424(17) Uani 0.50 1 d PGU C 1
H26 H 0.6561 0.4757 0.7820 0.051 Uiso 0.50 1 calc PR C 1
C27 C 0.8360(5) 0.4295(6) 0.7882(2) 0.054(2) Uani 0.50 1 d PGU C 1
H27 H 0.8663 0.4959 0.8179 0.065 Uiso 0.50 1 calc PR C 1
C28 C 0.9166(3) 0.3444(7) 0.7662(3) 0.062(3) Uani 0.50 1 d PGU C 1
H28 H 1.0019 0.3526 0.7808 0.074 Uiso 0.50 1 calc PR C 1
C29 C 0.8723(4) 0.2472(7) 0.7228(3) 0.063(2) Uani 0.50 1 d PGU C 1
H29 H 0.9274 0.1890 0.7077 0.076 Uiso 0.50 1 calc PR C 1
C30 C 0.7474(5) 0.2352(6) 0.7014(2) 0.051(2) Uani 0.50 1 d PG C 1
H30 H 0.7171 0.1688 0.6717 0.061 Uiso 0.50 1 calc PR C 1
C24' C 0.5740(7) 0.3197(13) 0.6974(4) 0.054(3) Uani 0.50 1 d PDU C 2
H24C H 0.5426 0.3703 0.7277 0.065 Uiso 0.50 1 calc PR C 2
H24D H 0.5622 0.2161 0.7026 0.065 Uiso 0.50 1 calc PR C 2
C25' C 0.7084(4) 0.3479(6) 0.7066(2) 0.062(3) Uani 0.50 1 d PGD C 2
C26' C 0.7752(5) 0.3691(8) 0.7619(2) 0.071(3) Uani 0.50 1 d PGU C 2
H26' H 0.7361 0.3640 0.7934 0.086 Uiso 0.50 1 calc PR C 2
C27' C 0.8995(5) 0.3979(6) 0.7712(2) 0.056(2) Uani 0.50 1 d PGU C 2
H27' H 0.9452 0.4125 0.8090 0.067 Uiso 0.50 1 calc PR C 2
C28' C 0.9568(4) 0.4054(8) 0.7251(3) 0.100(4) Uani 0.50 1 d PGU C 2
H28' H 1.0417 0.4251 0.7314 0.120 Uiso 0.50 1 calc PR C 2
C29' C 0.8899(4) 0.3842(10) 0.6698(2) 0.096(4) Uani 0.50 1 d PGU C 2
H29' H 0.9291 0.3893 0.6383 0.115 Uiso 0.50 1 calc PR C 2
C30' C 0.7657(5) 0.3554(6) 0.6605(2) 0.081(3) Uani 0.50 1 d PGU C 2
H30' H 0.7200 0.3408 0.6227 0.097 Uiso 0.50 1 calc PR C 2
O4 O 0.0419(8) 0.5848(14) 0.3935(4) 0.037(5) Uani 0.176(10) 1 d PR D 3

loop_
_atom_site_aniso_label
_atom_site_aniso_U_11
_atom_site_aniso_U_22
_atom_site_aniso_U_33
_atom_site_aniso_U_23
_atom_site_aniso_U_13
_atom_site_aniso_U_12
O1 0.0569(17) 0.0387(15) 0.0605(18) 0.0032(13) 0.0306(14) -0.0034(13)
O2 0.0393(14) 0.0405(14) 0.0362(13) 0.0001(11) 0.0068(11) -0.0092(11)
O3 0.0534(16) 0.0316(14) 0.0365(13) 0.0026(11) 0.0115(11) 0.0022(11)
N1 0.0421(17) 0.0313(15) 0.0419(17) 0.0004(13) 0.0170(13) -0.0025(13)
N2 0.0364(15) 0.0301(15) 0.0311(14) -0.0015(12) 0.0093(12) -0.0028(12)
N3 0.0565(19) 0.0340(16) 0.0274(15) 0.0021(12) 0.0090(13) 0.0027(14)
C1 0.049(2) 0.0321(18) 0.0312(18) -0.0034(14) 0.0167(16) -0.0018(16)
C2 0.029(5) 0.028(5) 0.037(5) 0.001(2) 0.015(3) 0.002(2)
C3 0.041(3) 0.040(3) 0.052(3) 0.002(3) 0.018(3) -0.001(2)
C4 0.048(3) 0.050(3) 0.057(3) 0.004(3) 0.019(3) 0.001(2)
C5 0.056(3) 0.053(3) 0.070(3) 0.003(3) 0.021(3) -0.001(3)
C6 0.075(4) 0.070(4) 0.071(4) -0.006(3) 0.020(3) -0.002(3)
C7 0.080(4) 0.078(4) 0.086(4) -0.004(3) 0.015(3) 0.002(3)
C8 0.066(4) 0.063(4) 0.069(4) -0.006(3) 0.016(3) 0.003(3)
C2' 0.062(9) 0.062(9) 0.064(9) 0.001(2) 0.016(3) 0.001(2)
C3' 0.047(3) 0.050(3) 0.050(4) 0.004(3) 0.016(3) 0.005(3)
C4' 0.057(3) 0.055(3) 0.063(3) 0.000(3) 0.021(3) 0.001(3)
C5' 0.079(4) 0.075(4) 0.078(4) -0.008(3) 0.027(3) -0.005(3)
C6' 0.095(5) 0.096(5) 0.099(5) -0.006(3) 0.022(3) 0.001(3)
C7' 0.087(4) 0.093(4) 0.085(4) -0.007(3) 0.024(3) 0.007(3)
C8' 0.069(4) 0.071(4) 0.062(4) -0.001(3) 0.023(3) 0.006(3)
C9 0.0402(19) 0.0333(18) 0.0349(18) 0.0008(15) 0.0153(15) -0.0036(15)
C10 0.0366(18) 0.0280(17) 0.0318(17) 0.0039(14) 0.0065(14) -0.0014(14)
C11 0.027(4) 0.034(4) 0.023(4) -0.006(3) 0.018(3) -0.008(4)
C12 0.049(4) 0.051(4) 0.053(4) 0.003(3) 0.009(3) -0.001(3)
C13 0.047(4) 0.040(4) 0.048(4) -0.002(3) 0.007(3) -0.005(3)
C14 0.033(5) 0.044(7) 0.070(7) -0.020(5) 0.010(4) 0.003(4)
C15 0.028(5) 0.042(6) 0.099(9) -0.027(6) 0.006(5) 0.010(5)
C16 0.024(6) 0.045(6) 0.059(9) -0.031(6) 0.003(5) 0.011(5)
C17 0.036(4) 0.046(4) 0.046(4) 0.005(4) 0.009(3) 0.002(3)
C18 0.055(3) 0.057(3) 0.057(3) 0.005(3) 0.011(3) 0.001(3)
C19 0.056(3) 0.067(3) 0.063(3) 0.003(3) 0.012(3) 0.004(3)
C20 0.049(3) 0.062(3) 0.053(3) 0.000(3) 0.009(2) -0.003(3)
C11' 0.033(5) 0.039(5) 0.036(6) -0.004(4) 0.017(4) 0.000(4)
C12' 0.030(3) 0.031(3) 0.034(3) 0.003(2) 0.009(2) -0.005(2)
C13' 0.044(4) 0.042(3) 0.046(4) -0.004(3) 0.006(3) -0.005(3)
C14' 0.040(4) 0.040(4) 0.041(4) -0.001(3) 0.005(3) -0.004(3)
C15' 0.041(4) 0.042(4) 0.044(4) -0.008(3) 0.006(3) 0.004(3)
C16' 0.056(9) 0.039(6) 0.037(6) -0.006(5) 0.014(6) 0.001(6)
C21 0.0419(19) 0.0292(17) 0.0333(18) -0.0018(14) 0.0112(15) -0.0018(15)
C22 0.0412(19) 0.0322(19) 0.0335(18) 0.0025(14) 0.0149(15) -0.0014(15)
C23 0.048(2) 0.0332(19) 0.0334(18) -0.0036(15) 0.0096(16) -0.0019(16)
C24 0.029(3) 0.030(3) 0.022(2) 0.000(2) 0.006(2) -0.003(2)
C25 0.037(3) 0.036(3) 0.026(3) 0.003(2) 0.007(2) -0.009(2)
C26 0.049(3) 0.042(3) 0.034(3) 0.002(2) 0.003(2) -0.005(2)
C27 0.057(3) 0.054(3) 0.048(3) 0.005(3) 0.002(3) -0.015(3)
C28 0.064(4) 0.061(4) 0.056(4) 0.012(3) 0.005(3) -0.004(3)
C29 0.060(3) 0.070(4) 0.060(3) 0.005(3) 0.010(3) -0.003(3)
C30 0.046(5) 0.066(6) 0.035(4) -0.008(4) -0.002(3) -0.001(4)
C24' 0.060(4) 0.054(4) 0.051(4) 0.002(3) 0.017(3) 0.002(3)
C25' 0.069(7) 0.071(7) 0.040(5) -0.004(5) -0.004(5) 0.009(6)
C26' 0.075(4) 0.071(4) 0.067(4) 0.002(3) 0.011(3) -0.002(3)
C27' 0.059(3) 0.053(3) 0.050(3) 0.000(3) -0.001(3) 0.002(3)
C28' 0.100(5) 0.101(5) 0.099(5) -0.001(3) 0.018(3) 0.002(3)
C29' 0.094(5) 0.097(5) 0.095(5) -0.004(3) 0.018(3) 0.001(3)
C30' 0.080(4) 0.083(4) 0.078(4) -0.004(3) 0.015(3) 0.002(3)
O4 0.034(8) 0.040(9) 0.042(9) -0.004(6) 0.018(6) 0.017(6)

loop_
_atom_type_symbol
_atom_type_description
_atom_type_scat_dispersion_real
_atom_type_scat_dispersion_imag
_atom_type_scat_source
C C 0.0033 0.0016 'International Tables Vol C Tables 4.2.6.8 and 6.1.1.4'
H H 0.0000 0.0000 'International Tables Vol C Tables 4.2.6.8 and 6.1.1.4'
N N 0.0061 0.0033 'International Tables Vol C Tables 4.2.6.8 and 6.1.1.4'
O O 0.0106 0.0060 'International Tables Vol C Tables 4.2.6.8 and 6.1.1.4'

loop_
_geom_angle_atom_site_label_1
_geom_angle_atom_site_label_2
_geom_angle_atom_site_label_3
_geom_angle
_geom_angle_site_symmetry_1
_geom_angle_site_symmetry_3
C1 N1 C9 121.9(3) . .
C1 N1 C2' 117.9(11) . .
C9 N1 C2' 119.7(11) . .
C1 N1 C2 121.8(8) . .
C9 N1 C2 114.8(8) . .
C10 N2 C11' 119.3(8) . .
C10 N2 C11 128.4(8) . .
C10 N2 C21 117.0(3) . .
C11' N2 C21 123.3(8) . .
C11 N2 C21 114.3(8) . .
C22 N3 C23 122.6(3) . 3_666
C22 N3 C24 117.9(4) . .
C23 N3 C24 119.5(4) 3_666 .
C22 N3 C24' 122.2(5) . .
C23 N3 C24' 111.8(5) 3_666 .
O1 C1 N1 122.6(3) . .
O1 C1 C23 121.0(3) . .
N1 C1 C23 116.4(3) . .
N1 C2 C3 116.1(6) . .
N1 C2 H2A 108.3 . .
C3 C2 H2A 108.3 . .
N1 C2 H2B 108.3 . .
C3 C2 H2B 108.3 . .
H2A C2 H2B 107.4 . .
C4 C3 C8 120.0 . .
C4 C3 C2 122.8(8) . .
C8 C3 C2 117.2(8) . .
C3 C4 C5 120.0 . .
C3 C4 H4 120.0 . .
C5 C4 H4 120.0 . .
C6 C5 C4 120.0 . .
C6 C5 H5 120.0 . .
C4 C5 H5 120.0 . .
C5 C6 C7 120.0 . .
C5 C6 H6 120.0 . .
C7 C6 H6 120.0 . .
C8 C7 C6 120.0 . .
C8 C7 H7 120.0 . .
C6 C7 H7 120.0 . .
C7 C8 C3 120.0 . .
C7 C8 H8 120.0 . .
C3 C8 H8 120.0 . .
N1 C2' C3' 112.1(8) . .
N1 C2' H2C 109.2 . .
C3' C2' H2C 109.2 . .
N1 C2' H2D 109.2 . .
C3' C2' H2D 109.2 . .
H2C C2' H2D 107.9 . .
C4' C3' C8' 120.0 . .
C4' C3' C2' 120.3(11) . .
C8' C3' C2' 119.6(11) . .
C3' C4' C5' 120.0 . .
C3' C4' H4' 120.0 . .
C5' C4' H4' 120.0 . .
C6' C5' C4' 120.0 . .
C6' C5' H5' 120.0 . .
C4' C5' H5' 120.0 . .
C5' C6' C7' 120.0 . .
C5' C6' H6' 120.0 . .
C7' C6' H6' 120.0 . .
C6' C7' C8' 120.0 . .
C6' C7' H7' 120.0 . .
C8' C7' H7' 120.0 . .
C7' C8' C3' 120.0 . .
C7' C8' H8' 120.0 . .
C3' C8' H8' 120.0 . .
N1 C9 C10 111.4(3) . .
N1 C9 H9A 109.3 . .
C10 C9 H9A 109.3 . .
N1 C9 H9B 109.3 . .
C10 C9 H9B 109.3 . .
H9A C9 H9B 108.0 . .
O2 C10 N2 121.0(3) . .
O2 C10 C9 121.5(3) . .
N2 C10 C9 117.4(3) . .
C12 C11 C16 120.0 . .
C12 C11 N2 122.5(7) . .
C16 C11 N2 117.4(7) . .
C11 C12 C13 120.0 . .
C11 C12 H12 120.0 . .
C13 C12 H12 120.0 . .
C14 C13 C12 120.0 . .
C14 C13 H13 120.0 . .
C12 C13 H13 120.0 . .
C13 C14 C15 120.0 . .
C13 C14 H14 120.0 . .
C15 C14 H14 120.0 . .
C16 C15 C14 120.0 . .
C16 C15 C20 128.1(8) . .
C14 C15 C20 110.4(8) . .
C15 C16 C11 120.0 . .
C15 C16 C17 111.3(8) . .
C11 C16 C17 127.0(8) . .
C18 C17 C16 123.1(8) . .
C18 C17 H17 118.4 . .
C16 C17 H17 118.4 . .
C17 C18 C19 120.4(8) . .
C17 C18 H18 119.8 . .
C19 C18 H18 119.8 . .
C20 C19 C18 119.6(8) . .
C20 C19 H19 120.2 . .
C18 C19 H19 120.2 . .
C19 C20 C15 116.3(8) . .
C19 C20 H20 121.9 . .
C15 C20 H20 121.9 . .
C12' C11' C16' 120.0 . .
C12' C11' N2 117.1(7) . .
C16' C11' N2 122.0(7) . .
C13' C12' C11' 120.0 . .
C13' C12' H12' 120.0 . .
C11' C12' H12' 120.0 . .
C12' C13' C14' 120.0 . .
C12' C13' H13' 120.0 . .
C14' C13' H13' 120.0 . .
C15' C14' C13' 120.0 . .
C15' C14' H14' 120.0 . .
C13' C14' H14' 120.0 . .
C14' C15' C16' 120.0 . .
C14' C15' H15' 120.0 . .
C16' C15' H15' 120.0 . .
C15' C16' C11' 120.0 . .
C15' C16' H16' 120.0 . .
C11' C16' H16' 120.0 . .
N2 C21 C22 113.5(3) . .
N2 C21 H21A 108.9 . .
C22 C21 H21A 108.9 . .
N2 C21 H21B 108.9 . .
C22 C21 H21B 108.9 . .
H21A C21 H21B 107.7 . .
O3 C22 N3 122.9(3) . .
O3 C22 C21 120.6(3) . .
N3 C22 C21 116.3(3) . .
N3 C23 C1 113.3(3) 3_666 .
N3 C23 H23A 108.9 3_666 .
C1 C23 H23A 108.9 . .
N3 C23 H23B 108.9 3_666 .
C1 C23 H23B 108.9 . .
H23A C23 H23B 107.7 . .
N3 C24 C25 109.9(5) . .
N3 C24 H24A 109.7 . .
C25 C24 H24A 109.7 . .
N3 C24 H24B 109.7 . .
C25 C24 H24B 109.7 . .
H24A C24 H24B 108.2 . .
C26 C25 C30 120.0 . .
C26 C25 C24 121.1(4) . .
C30 C25 C24 118.9(4) . .
C25 C26 C27 120.0 . .
C25 C26 H26 120.0 . .
C27 C26 H26 120.0 . .
C26 C27 C28 120.0 . .
C26 C27 H27 120.0 . .
C28 C27 H27 120.0 . .
C29 C28 C27 120.0 . .
C29 C28 H28 120.0 . .
C27 C28 H28 120.0 . .
C30 C29 C28 120.0 . .
C30 C29 H29 120.0 . .
C28 C29 H29 120.0 . .
C29 C30 C25 120.0 . .
C29 C30 H30 120.0 . .
C25 C30 H30 120.0 . .
C25' C24' N3 116.7(6) . .
C25' C24' H24C 108.1 . .
N3 C24' H24C 108.1 . .
C25' C24' H24D 108.1 . .
N3 C24' H24D 108.1 . .
H24C C24' H24D 107.3 . .
C26' C25' C30' 120.0 . .
C26' C25' C24' 119.2(4) . .
C30' C25' C24' 120.8(4) . .
C25' C26' C27' 120.0 . .
C25' C26' H26' 120.0 . .
C27' C26' H26' 120.0 . .
C26' C27' C28' 120.0 . .
C26' C27' H27' 120.0 . .
C28' C27' H27' 120.0 . .
C29' C28' C27' 120.0 . .
C29' C28' H28' 120.0 . .
C27' C28' H28' 120.0 . .
C30' C29' C28' 120.0 . .
C30' C29' H29' 120.0 . .
C28' C29' H29' 120.0 . .
C29' C30' C25' 120.0 . .
C29' C30' H30' 120.0 . .
C25' C30' H30' 120.0 . .

loop_
_geom_bond_atom_site_label_1
_geom_bond_atom_site_label_2
_geom_bond_distance
_geom_bond_site_symmetry_2
O1 C1 1.225(4) .
O2 C10 1.231(4) .
O3 C22 1.228(4) .
N1 C1 1.359(5) .
N1 C9 1.461(4) .
N1 C2' 1.463(8) .
N1 C2 1.472(7) .
N2 C10 1.347(4) .
N2 C11' 1.424(9) .
N2 C11 1.456(7) .
N2 C21 1.467(4) .
N3 C22 1.349(5) .
N3 C23 1.463(5) 3_666
N3 C24 1.483(6) .
N3 C24' 1.500(8) .
C1 C23 1.519(5) .
C2 C3 1.515(8) .
C2 H2A 0.9900 .
C2 H2B 0.9900 .
C3 C4 1.3900 .
C3 C8 1.3900 .
C4 C5 1.3900 .
C4 H4 0.9500 .
C5 C6 1.3900 .
C5 H5 0.9500 .
C6 C7 1.3900 .
C6 H6 0.9500 .
C7 C8 1.3900 .
C7 H7 0.9500 .
C8 H8 0.9500 .
C2' C3' 1.498(9) .
C2' H2C 0.9900 .
C2' H2D 0.9900 .
C3' C4' 1.3900 .
C3' C8' 1.3900 .
C4' C5' 1.3900 .
C4' H4' 0.9500 .
C5' C6' 1.3900 .
C5' H5' 0.9500 .
C6' C7' 1.3900 .
C6' H6' 0.9500 .
C7' C8' 1.3900 .
C7' H7' 0.9500 .
C8' H8' 0.9500 .
C9 C10 1.529(5) .
C9 H9A 0.9900 .
C9 H9B 0.9900 .
C11 C12 1.3900 .
C11 C16 1.3900 .
C12 C13 1.3900 .
C12 H12 0.9500 .
C13 C14 1.3900 .
C13 H13 0.9500 .
C14 C15 1.3900 .
C14 H14 0.9500 .
C15 C16 1.3900 .
C15 C20 1.390(8) .
C16 C17 1.407(8) .
C17 C18 1.383(8) .
C17 H17 0.9500 .
C18 C19 1.391(8) .
C18 H18 0.9500 .
C19 C20 1.368(8) .
C19 H19 0.9500 .
C20 H20 0.9500 .
C11' C12' 1.3900 .
C11' C16' 1.3900 .
C12' C13' 1.3900 .
C12' H12' 0.9500 .
C13' C14' 1.3900 .
C13' H13' 0.9500 .
C14' C15' 1.3900 .
C14' H14' 0.9500 .
C15' C16' 1.3900 .
C15' H15' 0.9500 .
C16' H16' 0.9500 .
C21 C22 1.516(5) .
C21 H21A 0.9900 .
C21 H21B 0.9900 .
C23 N3 1.463(5) 3_666
C23 H23A 0.9900 .
C23 H23B 0.9900 .
C24 C25 1.532(7) .
C24 H24A 0.9900 .
C24 H24B 0.9900 .
C25 C26 1.3900 .
C25 C30 1.3900 .
C26 C27 1.3900 .
C26 H26 0.9500 .
C27 C28 1.3900 .
C27 H27 0.9500 .
C28 C29 1.3900 .
C28 H28 0.9500 .
C29 C30 1.3900 .
C29 H29 0.9500 .
C30 H30 0.9500 .
C24' C25' 1.499(8) .
C24' H24C 0.9900 .
C24' H24D 0.9900 .
C25' C26' 1.3900 .
C25' C30' 1.3900 .
C26' C27' 1.3900 .
C26' H26' 0.9500 .
C27' C28' 1.3900 .
C27' H27' 0.9500 .
C28' C29' 1.3900 .
C28' H28' 0.9500 .
C29' C30' 1.3900 .
C29' H29' 0.9500 .
C30' H30' 0.9500 .

loop_
_platon_squeeze_void_nr
_platon_squeeze_void_average_x
_platon_squeeze_void_average_y
_platon_squeeze_void_average_z
_platon_squeeze_void_volume
_platon_squeeze_void_count_electrons
_platon_squeeze_void_content
1 0.500 0.000 1.000 75 25 ' '
2 0.000 0.500 0.500 75 25 ' '
